data_2232152
loop_
_publ_author_name
'Pourayoubi, Mehrdad'
'Tarahhomi, Atekeh'
'Rheingold, Arnold L.'
'Golen, James A.'

_publ_section_title
;
 <i>N</i>,<i>N</i>'-Dicyclohexyl-<i>N</i>''-(2,6-difluorobenzoyl)-<i>N</i>,<i>N</i>'-dimethylphosphoric
 triamide
;
_journal_coeditor_code BH2384
_journal_issue 11
_journal_name_full 'Acta Crystallographica Section E'
_journal_page_first o3027
_journal_paper_doi 10.1107/S1600536811043029
_journal_volume 67
_journal_year 2011
_chemical_formula_iupac 'C21 H32 F2 N3 O2 P'
_chemical_formula_moiety 'C21 H32 F2 N3 O2 P'
_chemical_formula_sum 'C21 H32 F2 N3 O2 P'
_chemical_formula_weight 427.47
_chemical_name_systematic
;
<i>N</i>,<i>N</i>'-Dicyclohexyl-<i>N</i>''-(2,6-
difluorobenzoyl)-<i>N</i>,<i>N</i>'-dimethylphosphoric triamide
;
_space_group_IT_number 2
_symmetry_cell_setting triclinic
_symmetry_space_group_name_Hall '-P 1'
_symmetry_space_group_name_H-M 'P -1'
_atom_sites_solution_hydrogens geom
_atom_sites_solution_primary direct
_atom_sites_solution_secondary difmap
_audit_creation_method SHELXL-97
_cell_angle_alpha 69.4190(10)
_cell_angle_beta 79.2690(10)
_cell_angle_gamma 81.5360(10)
_cell_formula_units_Z 2
_cell_length_a 10.2322(6)
_cell_length_b 10.6188(5)
_cell_length_c 11.2658(6)
_cell_measurement_reflns_used 9954
_cell_measurement_temperature 100(2)
_cell_measurement_theta_max 27.98
_cell_measurement_theta_min 2.35
_cell_volume 1121.45(10)
_computing_cell_refinement 'SAINT (Bruker, 2005)'
_computing_data_collection 'SMART (Bruker, 2005)'
_computing_data_reduction 'SAINT (Bruker, 2005)'
_computing_molecular_graphics 'SHELXTL (Sheldrick, 2008)'
_computing_publication_material 'SHELXTL (Sheldrick, 2008) and enCIFer (Allen <i>et al.</i>, 2004)'
_computing_structure_refinement 'SHELXL97 (Sheldrick, 2008)'
_computing_structure_solution 'SHELXS97 (Sheldrick, 2008)'
_diffrn_ambient_temperature 100(2)
_diffrn_measured_fraction_theta_full 0.991
_diffrn_measured_fraction_theta_max 0.935
_diffrn_measurement_device_type 'Bruker SMART CCD area-detector'
_diffrn_measurement_method '\f and \w'
_diffrn_radiation_monochromator graphite
_diffrn_radiation_source 'fine-focus sealed tube'
_diffrn_radiation_type MoK\a
_diffrn_radiation_wavelength 0.71073
_diffrn_reflns_av_R_equivalents 0.0290
_diffrn_reflns_av_sigmaI/netI 0.0278
_diffrn_reflns_limit_h_max 13
_diffrn_reflns_limit_h_min -13
_diffrn_reflns_limit_k_max 13
_diffrn_reflns_limit_k_min -13
_diffrn_reflns_limit_l_max 14
_diffrn_reflns_limit_l_min -14
_diffrn_reflns_number 17147
_diffrn_reflns_theta_full 25.00
_diffrn_reflns_theta_max 28.00
_diffrn_reflns_theta_min 1.95
_exptl_absorpt_coefficient_mu 0.160
_exptl_absorpt_correction_T_max 0.9610
_exptl_absorpt_correction_T_min 0.9461
_exptl_absorpt_correction_type multi-scan
_exptl_absorpt_process_details '(SADABS; Bruker, 2005)'
_exptl_crystal_colour colourless
_exptl_crystal_density_diffrn 1.266
_exptl_crystal_density_method 'not measured'
_exptl_crystal_description block
_exptl_crystal_F_000 456
_exptl_crystal_size_max 0.35
_exptl_crystal_size_mid 0.30
_exptl_crystal_size_min 0.25
_refine_diff_density_max 0.320
_refine_diff_density_min -0.344
_refine_ls_extinction_method none
_refine_ls_goodness_of_fit_ref 1.052
_refine_ls_hydrogen_treatment mixed
_refine_ls_matrix_type full
_refine_ls_number_constraints 0
_refine_ls_number_parameters 267
_refine_ls_number_reflns 5053
_refine_ls_number_restraints 1
_refine_ls_restrained_S_all 1.052
_refine_ls_R_factor_all 0.0426
_refine_ls_R_factor_gt 0.0366
_refine_ls_shift/su_max 0.000
_refine_ls_shift/su_mean 0.000
_refine_ls_structure_factor_coef Fsqd
_refine_ls_weighting_details 'calc w=1/[\s^2^(Fo^2^)+(0.0429P)^2^+0.4607P] where P=(Fo^2^+2Fc^2^)/3'
_refine_ls_weighting_scheme calc
_refine_ls_wR_factor_gt 0.0931
_refine_ls_wR_factor_ref 0.0973
_reflns_number_gt 4421
_reflns_number_total 5053
_reflns_threshold_expression I>2\s(I)
_cod_data_source_file bh2384.cif
_cod_data_source_block I
_cod_database_code 2232152
_cod_database_fobs_code 2232152

loop_
_symmetry_equiv_pos_as_xyz
'x, y, z'
'-x, -y, -z'

loop_
_atom_site_type_symbol
_atom_site_label
_atom_site_fract_x
_atom_site_fract_y
_atom_site_fract_z
_atom_site_U_iso_or_equiv
_atom_site_adp_type
_atom_site_calc_flag
_atom_site_refinement_flags
_atom_site_occupancy
_atom_site_symmetry_multiplicity
P P1 0.42370(3) 0.41644(3) 0.20824(3) 0.01482(9) Uani d . 1 1
F F1 0.91928(9) 0.33633(12) 0.27902(10) 0.0491(3) Uani d . 1 1
F F2 0.68054(9) 0.73518(9) 0.04970(9) 0.0363(2) Uani d . 1 1
O O1 0.64907(10) 0.41510(13) 0.35266(9) 0.0347(3) Uani d . 1 1
O O2 0.35023(8) 0.47928(9) 0.09668(8) 0.01753(19) Uani d . 1 1
N N1 0.57558(10) 0.47579(11) 0.15972(10) 0.0170(2) Uani d D 1 1
H H1N 0.5985(14) 0.5054(14) 0.0781(9) 0.020 Uiso d D 1 1
N N2 0.34278(10) 0.45423(10) 0.33252(9) 0.0165(2) Uani d . 1 1
N N3 0.45145(11) 0.25173(11) 0.25782(11) 0.0244(2) Uani d . 1 1
C C1 0.91678(14) 0.4643(2) 0.19652(16) 0.0392(4) Uani d . 1 1
C C2 1.03613(16) 0.5176(3) 0.14059(19) 0.0497(5) Uani d . 1 1
H H2 1.1182 0.4669 0.1619 0.060 Uiso calc R 1 1
C C3 1.03445(16) 0.6460(3) 0.0529(2) 0.0546(6) Uani d . 1 1
H H3 1.1166 0.6842 0.0137 0.066 Uiso calc R 1 1
C C4 0.91532(17) 0.7212(2) 0.02025(17) 0.0463(5) Uani d . 1 1
H H4 0.9148 0.8099 -0.0405 0.056 Uiso calc R 1 1
C C5 0.79751(14) 0.66235(18) 0.07925(15) 0.0333(4) Uani d . 1 1
C C6 0.79311(13) 0.53390(17) 0.16838(13) 0.0283(3) Uani d . 1 1
C C7 0.66617(13) 0.46961(15) 0.23652(13) 0.0236(3) Uani d . 1 1
C C8 0.27329(12) 0.59130(12) 0.31148(11) 0.0169(2) Uani d . 1 1
H H8 0.2504 0.6255 0.2224 0.020 Uiso calc R 1 1
C C9 0.36202(14) 0.69035(14) 0.32103(14) 0.0258(3) Uani d . 1 1
H H9A 0.3890 0.6578 0.4075 0.031 Uiso calc R 1 1
H H9B 0.4439 0.6951 0.2575 0.031 Uiso calc R 1 1
C C10 0.28793(18) 0.83088(16) 0.29625(17) 0.0388(4) Uani d . 1 1
H H10A 0.3451 0.8918 0.3081 0.047 Uiso calc R 1 1
H H10B 0.2701 0.8673 0.2064 0.047 Uiso calc R 1 1
C C11 0.15626(17) 0.82817(16) 0.38598(17) 0.0385(4) Uani d . 1 1
H H11A 0.1743 0.8016 0.4753 0.046 Uiso calc R 1 1
H H11B 0.1085 0.9197 0.3635 0.046 Uiso calc R 1 1
C C12 0.06889(15) 0.72885(15) 0.37619(16) 0.0328(3) Uani d . 1 1
H H12A 0.0434 0.7605 0.2892 0.039 Uiso calc R 1 1
H H12B -0.0139 0.7250 0.4385 0.039 Uiso calc R 1 1
C C13 0.14254(13) 0.58770(14) 0.40322(13) 0.0222(3) Uani d . 1 1
H H13A 0.1616 0.5529 0.4927 0.027 Uiso calc R 1 1
H H13B 0.0852 0.5257 0.3933 0.027 Uiso calc R 1 1
C C14 0.36037(14) 0.37310(14) 0.46557(12) 0.0248(3) Uani d . 1 1
H H14A 0.3893 0.4297 0.5066 0.037 Uiso calc R 1 1
H H14B 0.4281 0.2975 0.4658 0.037 Uiso calc R 1 1
H H14C 0.2754 0.3381 0.5129 0.037 Uiso calc R 1 1
C C15 0.57908(14) 0.17673(14) 0.22547(14) 0.0277(3) Uani d . 1 1
H H15 0.6473 0.2439 0.1874 0.033 Uiso calc R 1 1
C C16 0.57337(16) 0.11177(15) 0.12540(14) 0.0335(3) Uani d . 1 1
H H16A 0.5479 0.1824 0.0465 0.040 Uiso calc R 1 1
H H16B 0.5042 0.0468 0.1585 0.040 Uiso calc R 1 1
C C17 0.70838(18) 0.03820(16) 0.09313(15) 0.0400(4) Uani d . 1 1
H H17A 0.6998 -0.0088 0.0334 0.048 Uiso calc R 1 1
H H17B 0.7750 0.1049 0.0497 0.048 Uiso calc R 1 1
C C18 0.7570(2) -0.06431(18) 0.21368(16) 0.0476(5) Uani d . 1 1
H H18A 0.6957 -0.1369 0.2517 0.057 Uiso calc R 1 1
H H18B 0.8468 -0.1059 0.1906 0.057 Uiso calc R 1 1
C C19 0.76312(19) 0.00220(19) 0.31179(17) 0.0465(5) Uani d . 1 1
H H19A 0.8303 0.0692 0.2766 0.056 Uiso calc R 1 1
H H19B 0.7914 -0.0671 0.3901 0.056 Uiso calc R 1 1
C C20 0.62703(17) 0.07244(16) 0.34615(15) 0.0362(4) Uani d . 1 1
H H20A 0.6341 0.1178 0.4076 0.043 Uiso calc R 1 1
H H20B 0.5613 0.0045 0.3877 0.043 Uiso calc R 1 1
C C21 0.33158(15) 0.17706(14) 0.30012(15) 0.0304(3) Uani d . 1 1
H H21A 0.3101 0.1560 0.2283 0.046 Uiso calc R 1 1
H H21B 0.2564 0.2325 0.3300 0.046 Uiso calc R 1 1
H H21C 0.3483 0.0930 0.3702 0.046 Uiso calc R 1 1

loop_
_atom_site_aniso_label
_atom_site_aniso_U_11
_atom_site_aniso_U_22
_atom_site_aniso_U_33
_atom_site_aniso_U_12
_atom_site_aniso_U_13
_atom_site_aniso_U_23
P1 0.01077(15) 0.01879(16) 0.01385(15) 0.00019(11) -0.00010(11) -0.00559(12)
F1 0.0221(5) 0.0863(8) 0.0401(6) 0.0158(5) -0.0113(4) -0.0274(6)
F2 0.0281(5) 0.0433(5) 0.0395(5) -0.0109(4) 0.0008(4) -0.0161(4)
O1 0.0187(5) 0.0684(8) 0.0170(5) 0.0035(5) -0.0043(4) -0.0164(5)
O2 0.0119(4) 0.0264(5) 0.0154(4) -0.0013(3) -0.0006(3) -0.0092(4)
N1 0.0116(5) 0.0268(5) 0.0126(5) -0.0012(4) -0.0006(4) -0.0074(4)
N2 0.0140(5) 0.0206(5) 0.0124(5) 0.0026(4) -0.0013(4) -0.0044(4)
N3 0.0186(6) 0.0198(5) 0.0281(6) 0.0026(4) 0.0060(5) -0.0061(5)
C1 0.0152(7) 0.0836(13) 0.0351(8) 0.0013(7) -0.0044(6) -0.0418(9)
C2 0.0152(7) 0.1089(17) 0.0493(11) -0.0083(9) 0.0001(7) -0.0576(12)
C3 0.0188(8) 0.1161(19) 0.0591(12) -0.0293(10) 0.0157(8) -0.0679(13)
C4 0.0354(9) 0.0766(13) 0.0434(10) -0.0298(9) 0.0141(7) -0.0405(10)
C5 0.0183(7) 0.0595(10) 0.0340(8) -0.0111(7) 0.0033(6) -0.0307(8)
C6 0.0125(6) 0.0588(10) 0.0244(7) -0.0046(6) -0.0005(5) -0.0274(7)
C7 0.0127(6) 0.0419(8) 0.0202(6) 0.0028(5) -0.0026(5) -0.0170(6)
C8 0.0153(6) 0.0198(6) 0.0155(6) 0.0015(5) -0.0024(4) -0.0070(5)
C9 0.0236(7) 0.0311(7) 0.0262(7) -0.0076(6) 0.0032(5) -0.0154(6)
C10 0.0485(10) 0.0270(8) 0.0419(9) -0.0089(7) 0.0094(8) -0.0186(7)
C11 0.0439(10) 0.0299(8) 0.0419(9) 0.0036(7) 0.0046(7) -0.0202(7)
C12 0.0257(8) 0.0348(8) 0.0367(8) 0.0103(6) -0.0032(6) -0.0163(7)
C13 0.0143(6) 0.0279(7) 0.0246(7) 0.0012(5) 0.0004(5) -0.0120(5)
C14 0.0206(7) 0.0320(7) 0.0141(6) 0.0053(5) -0.0007(5) -0.0023(5)
C15 0.0244(7) 0.0221(7) 0.0261(7) 0.0086(5) 0.0052(6) -0.0041(5)
C16 0.0380(9) 0.0265(7) 0.0252(7) 0.0099(6) 0.0039(6) -0.0049(6)
C17 0.0461(10) 0.0314(8) 0.0272(8) 0.0161(7) 0.0073(7) -0.0051(6)
C18 0.0545(12) 0.0374(9) 0.0338(9) 0.0271(8) 0.0017(8) -0.0075(7)
C19 0.0461(11) 0.0447(10) 0.0351(9) 0.0269(8) -0.0058(8) -0.0087(7)
C20 0.0383(9) 0.0343(8) 0.0266(8) 0.0154(7) -0.0009(7) -0.0080(6)
C21 0.0281(8) 0.0204(7) 0.0364(8) -0.0035(5) 0.0085(6) -0.0078(6)

loop_
_atom_type_symbol
_atom_type_description
_atom_type_scat_dispersion_real
_atom_type_scat_dispersion_imag
_atom_type_scat_source
C C 0.0033 0.0016 'International Tables Vol C Tables 4.2.6.8 and 6.1.1.4'
H H 0.0000 0.0000 'International Tables Vol C Tables 4.2.6.8 and 6.1.1.4'
N N 0.0061 0.0033 'International Tables Vol C Tables 4.2.6.8 and 6.1.1.4'
O O 0.0106 0.0060 'International Tables Vol C Tables 4.2.6.8 and 6.1.1.4'
F F 0.0171 0.0103 'International Tables Vol C Tables 4.2.6.8 and 6.1.1.4'
P P 0.1023 0.0942 'International Tables Vol C Tables 4.2.6.8 and 6.1.1.4'

loop_
_geom_angle_atom_site_label_1
_geom_angle_atom_site_label_2
_geom_angle_atom_site_label_3
_geom_angle
O2 P1 N2 110.40(5)
O2 P1 N3 116.97(6)
N2 P1 N3 105.60(6)
O2 P1 N1 105.57(5)
N2 P1 N1 112.66(5)
N3 P1 N1 105.73(6)
C7 N1 P1 126.27(9)
C7 N1 H1N 118.7(10)
P1 N1 H1N 114.7(10)
C14 N2 C8 116.58(10)
C14 N2 P1 123.33(9)
C8 N2 P1 118.49(8)
C21 N3 C15 116.90(11)
C21 N3 P1 115.51(9)
C15 N3 P1 124.57(9)
F1 C1 C2 118.10(16)
F1 C1 C6 118.56(14)
C2 C1 C6 123.28(19)
C1 C2 C3 118.40(17)
C1 C2 H2 120.8
C3 C2 H2 120.8
C2 C3 C4 121.52(15)
C2 C3 H3 119.2
C4 C3 H3 119.2
C5 C4 C3 117.7(2)
C5 C4 H4 121.1
C3 C4 H4 121.1
F2 C5 C6 118.33(12)
F2 C5 C4 118.37(17)
C6 C5 C4 123.29(16)
C5 C6 C1 115.79(14)
C5 C6 C7 124.16(13)
C1 C6 C7 120.02(15)
O1 C7 N1 123.71(12)
O1 C7 C6 120.91(11)
N1 C7 C6 115.38(11)
N2 C8 C13 111.30(10)
N2 C8 C9 112.22(10)
C13 C8 C9 110.75(10)
N2 C8 H8 107.4
C13 C8 H8 107.4
C9 C8 H8 107.4
C10 C9 C8 110.65(12)
C10 C9 H9A 109.5
C8 C9 H9A 109.5
C10 C9 H9B 109.5
C8 C9 H9B 109.5
H9A C9 H9B 108.1
C11 C10 C9 111.80(13)
C11 C10 H10A 109.3
C9 C10 H10A 109.3
C11 C10 H10B 109.3
C9 C10 H10B 109.3
H10A C10 H10B 107.9
C12 C11 C10 110.74(13)
C12 C11 H11A 109.5
C10 C11 H11A 109.5
C12 C11 H11B 109.5
C10 C11 H11B 109.5
H11A C11 H11B 108.1
C11 C12 C13 110.95(12)
C11 C12 H12A 109.5
C13 C12 H12A 109.5
C11 C12 H12B 109.5
C13 C12 H12B 109.5
H12A C12 H12B 108.0
C8 C13 C12 110.68(11)
C8 C13 H13A 109.5
C12 C13 H13A 109.5
C8 C13 H13B 109.5
C12 C13 H13B 109.5
H13A C13 H13B 108.1
N2 C14 H14A 109.5
N2 C14 H14B 109.5
H14A C14 H14B 109.5
N2 C14 H14C 109.5
H14A C14 H14C 109.5
H14B C14 H14C 109.5
N3 C15 C16 113.22(12)
N3 C15 C20 111.07(11)
C16 C15 C20 111.21(12)
N3 C15 H15 107.0
C16 C15 H15 107.0
C20 C15 H15 107.0
C15 C16 C17 111.21(14)
C15 C16 H16A 109.4
C17 C16 H16A 109.4
C15 C16 H16B 109.4
C17 C16 H16B 109.4
H16A C16 H16B 108.0
C18 C17 C16 111.24(13)
C18 C17 H17A 109.4
C16 C17 H17A 109.4
C18 C17 H17B 109.4
C16 C17 H17B 109.4
H17A C17 H17B 108.0
C19 C18 C17 111.16(14)
C19 C18 H18A 109.4
C17 C18 H18A 109.4
C19 C18 H18B 109.4
C17 C18 H18B 109.4
H18A C18 H18B 108.0
C18 C19 C20 110.98(16)
C18 C19 H19A 109.4
C20 C19 H19A 109.4
C18 C19 H19B 109.4
C20 C19 H19B 109.4
H19A C19 H19B 108.0
C19 C20 C15 110.31(12)
C19 C20 H20A 109.6
C15 C20 H20A 109.6
C19 C20 H20B 109.6
C15 C20 H20B 109.6
H20A C20 H20B 108.1
N3 C21 H21A 109.5
N3 C21 H21B 109.5
H21A C21 H21B 109.5
N3 C21 H21C 109.5
H21A C21 H21C 109.5
H21B C21 H21C 109.5

loop_
_geom_bond_atom_site_label_1
_geom_bond_atom_site_label_2
_geom_bond_distance
P1 O2 1.4848(9)
P1 N2 1.6348(11)
P1 N3 1.6363(11)
P1 N1 1.6854(10)
F1 C1 1.350(2)
F2 C5 1.3552(19)
O1 C7 1.2205(16)
N1 C7 1.3612(15)
N1 H1N 0.859(9)
N2 C14 1.4725(15)
N2 C8 1.4819(15)
N3 C21 1.4707(17)
N3 C15 1.4810(17)
C1 C2 1.369(2)
C1 C6 1.399(2)
C2 C3 1.374(3)
C2 H2 0.9500
C3 C4 1.390(3)
C3 H3 0.9500
C4 C5 1.384(2)
C4 H4 0.9500
C5 C6 1.382(2)
C6 C7 1.5046(18)
C8 C13 1.5271(17)
C8 C9 1.5294(17)
C8 H8 1.0000
C9 C10 1.527(2)
C9 H9A 0.9900
C9 H9B 0.9900
C10 C11 1.524(2)
C10 H10A 0.9900
C10 H10B 0.9900
C11 C12 1.523(2)
C11 H11A 0.9900
C11 H11B 0.9900
C12 C13 1.5295(19)
C12 H12A 0.9900
C12 H12B 0.9900
C13 H13A 0.9900
C13 H13B 0.9900
C14 H14A 0.9800
C14 H14B 0.9800
C14 H14C 0.9800
C15 C16 1.528(2)
C15 C20 1.5314(19)
C15 H15 1.0000
C16 C17 1.532(2)
C16 H16A 0.9900
C16 H16B 0.9900
C17 C18 1.526(2)
C17 H17A 0.9900
C17 H17B 0.9900
C18 C19 1.521(3)
C18 H18A 0.9900
C18 H18B 0.9900
C19 C20 1.530(2)
C19 H19A 0.9900
C19 H19B 0.9900
C20 H20A 0.9900
C20 H20B 0.9900
C21 H21A 0.9800
C21 H21B 0.9800
C21 H21C 0.9800

loop_
_geom_hbond_atom_site_label_D
_geom_hbond_atom_site_label_H
_geom_hbond_atom_site_label_A
_geom_hbond_site_symmetry_A
_geom_hbond_distance_DH
_geom_hbond_distance_HA
_geom_hbond_distance_DA
_geom_hbond_angle_DHA
_geom_hbond_publ_flag
N1 H1N O2 2_665 0.859(9) 1.895(10) 2.7330(13) 164.5(14) yes

loop_
_geom_torsion_atom_site_label_1
_geom_torsion_atom_site_label_2
_geom_torsion_atom_site_label_3
_geom_torsion_atom_site_label_4
_geom_torsion
O2 P1 N1 C7 164.83(11)
N2 P1 N1 C7 44.27(13)
N3 P1 N1 C7 -70.59(12)
O2 P1 N2 C14 157.51(10)
N3 P1 N2 C14 30.20(11)
N1 P1 N2 C14 -84.74(11)
O2 P1 N2 C8 -37.41(10)
N3 P1 N2 C8 -164.72(9)
N1 P1 N2 C8 80.35(9)
O2 P1 N3 C21 -60.31(12)
N2 P1 N3 C21 62.93(11)
N1 P1 N3 C21 -177.45(10)
O2 P1 N3 C15 99.32(12)
N2 P1 N3 C15 -137.44(11)
N1 P1 N3 C15 -17.82(13)
F1 C1 C2 C3 177.59(14)
C6 C1 C2 C3 0.3(2)
C1 C2 C3 C4 -0.3(2)
C2 C3 C4 C5 0.0(2)
C3 C4 C5 F2 179.09(13)
C3 C4 C5 C6 0.2(2)
F2 C5 C6 C1 -179.04(12)
C4 C5 C6 C1 -0.2(2)
F2 C5 C6 C7 -0.8(2)
C4 C5 C6 C7 178.10(13)
F1 C1 C6 C5 -177.37(12)
C2 C1 C6 C5 -0.1(2)
F1 C1 C6 C7 4.3(2)
C2 C1 C6 C7 -178.47(13)
P1 N1 C7 O1 2.4(2)
P1 N1 C7 C6 -178.43(10)
C5 C6 C7 O1 -131.18(15)
C1 C6 C7 O1 47.0(2)
C5 C6 C7 N1 49.58(19)
C1 C6 C7 N1 -132.22(14)
C14 N2 C8 C13 -50.03(14)
P1 N2 C8 C13 143.89(9)
C14 N2 C8 C9 74.73(13)
P1 N2 C8 C9 -91.36(11)
N2 C8 C9 C10 178.90(11)
C13 C8 C9 C10 -56.04(15)
C8 C9 C10 C11 55.54(17)
C9 C10 C11 C12 -55.57(19)
C10 C11 C12 C13 56.09(18)
N2 C8 C13 C12 -177.37(10)
C9 C8 C13 C12 57.05(14)
C11 C12 C13 C8 -57.15(16)
C21 N3 C15 C16 54.69(16)
P1 N3 C15 C16 -104.68(13)
C21 N3 C15 C20 -71.27(17)
P1 N3 C15 C20 129.36(12)
N3 C15 C16 C17 178.75(11)
C20 C15 C16 C17 -55.36(16)
C15 C16 C17 C18 54.61(19)
C16 C17 C18 C19 -55.4(2)
C17 C18 C19 C20 56.9(2)
C18 C19 C20 C15 -57.2(2)
N3 C15 C20 C19 -176.48(14)
C16 C15 C20 C19 56.45(18)

loop_
_cod_related_entry_id
_cod_related_entry_database
_cod_related_entry_code
1 ChemSpider 30657089
